data_8100017
loop_
_publ_author_name
'Gross, S.'
'Br\"udgam, I.'
'Hartl, H.'
'Rei\&sig, H.-U.'

_publ_section_title
;
Crystal structure of (9aRS,10SR,10aRS)-8-methoxy-10-methyl-1,2,3,5,
7,9a,10,10a-octahydro pyrrolo-[1,2- b]isoquinoline-10-ol, C~14~H~21~NO~2~
;
_journal_issue 1
_journal_name_full 'Zeitschrift f\"ur Kristallographie - New Crystal Structures'
_journal_page_first 57
_journal_page_last 58
_journal_volume 219
_journal_year 2004
_chemical_formula_sum 'C14 H21 N O2'
_chemical_formula_weight 242.46
_chemical_melting_point 364(4)
_space_group_IT_number 14
_symmetry_cell_setting monoclinic
_symmetry_space_group_name_Hall '-P 2ybc'
_symmetry_space_group_name_H-M 'P 1 21/c 1'
_cell_angle_alpha 90.00
_cell_angle_beta 104.466(4)
_cell_angle_gamma 90.00
_cell_formula_units_Z 4
_cell_length_a 10.597(2)
_cell_length_b 12.684(3)
_cell_length_c 9.790(2)
_cell_measurement_temperature 446(2)
_cell_volume 1274.3(5)
_diffrn_ambient_temperature 446(2)
_exptl_crystal_density_diffrn 1.264
_cod_depositor_comments
;
 Changing the value of the _chemical_formula_sum data item from
 'C13 H40 N O2' to 'C14 H21 N O2' after consulting the original
 publication.

 Antanas Vaitkus,
 2017-09-10

The following automatic conversions were performed:

'_chemical_melting_point' value '361-368' was changed to '364(4)' -
the average value was taken and precision was estimated.

Automatic conversion script
Id: cif_fix_values 1646 2011-03-28 12:23:43Z adriana 
;
_cod_original_sg_symbol_H-M 'P 21/c'
_cod_original_formula_sum 'C13 H40 N O2'
_cod_database_code 8100017

loop_
_symmetry_equiv_pos_as_xyz
'x, y, z'
'-x, y+1/2, -z+1/2'
'-x, -y, -z'
'x, -y-1/2, z-1/2'

loop_
_atom_site_label
_atom_site_type_symbol
_atom_site_fract_x
_atom_site_fract_y
_atom_site_fract_z
_atom_site_U_iso_or_equiv
_atom_site_adp_type
_atom_site_occupancy
_atom_site_symmetry_multiplicity
_atom_site_Wyckoff_symbol
_atom_site_calc_flag
_atom_site_refinement_flags
_atom_site_disorder_assembly
_atom_site_disorder_group
C1 C 0.91582(8) 0.38263(6) 0.14344(8) 0.02731(17) Uani 1 4 e d . . .
C2 C 0.84504(10) 0.48087(7) 0.06919(12) 0.0397(2) Uani 1 4 e d . . .
C3 C 0.71385(9) 0.44098(6) -0.01869(9) 0.02889(17) Uani 1 4 e d . . .
C5 C 0.60862(8) 0.26783(6) -0.06312(8) 0.02733(17) Uani 1 4 e d . . .
C5A C 0.63538(7) 0.15168(6) -0.05112(8) 0.02445(16) Uani 1 4 e d . . .
C6 C 0.58628(8) 0.08548(7) -0.15628(8) 0.03016(18) Uani 1 4 e d . . .
C7 C 0.60688(10) -0.03085(7) -0.14677(10) 0.0357(2) Uani 1 4 e d . . .
C8 C 0.68715(9) -0.06602(6) -0.00688(10) 0.03105(18) Uani 1 4 e d . . .
C9 C 0.74021(8) -0.00100(6) 0.09944(9) 0.02846(17) Uani 1 4 e d . . .
C9A C 0.71863(7) 0.11640(6) 0.08982(7) 0.02264(15) Uani 1 4 e d . . .
C10 C 0.84718(7) 0.18195(5) 0.13425(7) 0.02056(15) Uani 1 4 e d . . .
C10A C 0.80859(7) 0.29907(5) 0.11831(7) 0.02098(15) Uani 1 4 e d . . .
C11 C 0.94475(8) 0.14955(6) 0.05187(8) 0.02685(17) Uani 1 4 e d . . .
C12 C 0.75863(14) -0.22243(8) 0.12456(16) 0.0539(3) Uani 1 4 e d . . .
O1 O 0.90864(6) 0.16174(4) 0.27960(6) 0.02535(14) Uani 1 4 e d . . .
O2 O 0.69546(8) -0.17396(5) -0.00505(9) 0.04349(19) Uani 1 4 e d . . .
N4 N 0.73167(6) 0.32615(5) -0.02545(6) 0.02265(14) Uani 1 4 e d . . .
H1A H 0.9853(12) 0.3590(10) 0.1001(13) 0.036(3) Uiso 1 4 e d . . .
H1B H 0.9561(13) 0.3951(11) 0.2425(14) 0.040(3) Uiso 1 4 e d . . .
H2A H 0.8961(16) 0.5126(13) 0.0088(18) 0.060(4) Uiso 1 4 e d . . .
H2B H 0.8366(17) 0.5351(14) 0.1378(17) 0.062(4) Uiso 1 4 e d . . .
H3A H 0.6423(13) 0.4567(10) 0.0270(13) 0.037(3) Uiso 1 4 e d . . .
H3B H 0.6875(12) 0.4707(11) -0.1152(13) 0.038(3) Uiso 1 4 e d . . .
H5A H 0.5544(13) 0.2881(11) 0.0041(13) 0.038(3) Uiso 1 4 e d . . .
H5B H 0.5602(12) 0.2865(11) -0.1598(13) 0.038(3) Uiso 1 4 e d . . .
H6A H 0.5284(12) 0.1133(10) -0.2456(13) 0.036(3) Uiso 1 4 e d . . .
H7A H 0.5154(14) -0.0665(11) -0.1675(15) 0.049(4) Uiso 1 4 e d . . .
H7B H 0.6492(15) -0.0545(11) -0.2222(16) 0.051(4) Uiso 1 4 e d . . .
H9A H 0.7960(13) -0.0279(11) 0.1870(14) 0.042(3) Uiso 1 4 e d . . .
H9B H 0.6711(11) 0.1365(9) 0.1616(12) 0.030(3) Uiso 1 4 e d . . .
H10A H 0.7536(11) 0.3124(9) 0.1866(12) 0.027(2) Uiso 1 4 e d . . .
H11A H 0.9082(13) 0.1645(10) -0.0471(14) 0.040(3) Uiso 1 4 e d . . .
H11B H 1.0269(13) 0.1875(10) 0.0825(13) 0.038(3) Uiso 1 4 e d . . .
H11C H 0.9631(14) 0.0764(12) 0.0638(15) 0.050(4) Uiso 1 4 e d . . .
H12A H 0.7195(15) -0.1980(13) 0.2010(17) 0.056(4) Uiso 1 4 e d . . .
H12B H 0.8514(17) -0.2061(14) 0.1468(18) 0.066(4) Uiso 1 4 e d . . .
H12C H 0.7441(17) -0.2964(15) 0.1051(18) 0.068(5) Uiso 1 4 e d . . .
H1 H 0.8529(14) 0.1745(11) 0.3269(16) 0.044(3) Uiso 1 4 e d . . .

loop_
_atom_site_aniso_label
_atom_site_aniso_U_11
_atom_site_aniso_U_22
_atom_site_aniso_U_33
_atom_site_aniso_U_23
_atom_site_aniso_U_13
_atom_site_aniso_U_12
C1 0.0336(4) 0.0206(3) 0.0275(3) -0.0005(2) 0.0072(3) -0.0052(3)
C2 0.0413(5) 0.0186(4) 0.0571(6) 0.0027(3) 0.0081(4) -0.0023(3)
C3 0.0370(4) 0.0197(3) 0.0314(4) 0.0034(3) 0.0113(3) 0.0047(3)
C5 0.0263(3) 0.0258(4) 0.0285(3) 0.0036(3) 0.0040(3) 0.0000(3)
C5A 0.0254(3) 0.0245(3) 0.0233(3) 0.0006(2) 0.0059(3) -0.0037(3)
C6 0.0305(4) 0.0338(4) 0.0253(3) -0.0031(3) 0.0053(3) -0.0078(3)
C7 0.0415(5) 0.0308(4) 0.0344(4) -0.0111(3) 0.0088(3) -0.0102(4)
C8 0.0345(4) 0.0210(4) 0.0401(4) -0.0057(3) 0.0138(3) -0.0060(3)
C9 0.0353(4) 0.0195(3) 0.0306(4) -0.0001(3) 0.0084(3) -0.0031(3)
C9A 0.0283(3) 0.0187(3) 0.0216(3) -0.0003(2) 0.0075(2) -0.0025(2)
C10 0.0259(3) 0.0182(3) 0.0178(3) -0.0001(2) 0.0058(2) -0.0007(2)
C10A 0.0267(3) 0.0179(3) 0.0195(3) -0.0003(2) 0.0079(2) -0.0008(2)
C11 0.0314(4) 0.0245(4) 0.0273(3) -0.0012(3) 0.0123(3) 0.0024(3)
C12 0.0561(7) 0.0220(4) 0.0789(9) 0.0026(5) 0.0081(6) 0.0004(4)
O1 0.0305(3) 0.0261(3) 0.0186(2) 0.00170(18) 0.0045(2) 0.0006(2)
O2 0.0489(4) 0.0203(3) 0.0612(5) -0.0097(3) 0.0135(3) -0.0054(3)
N4 0.0276(3) 0.0183(3) 0.0223(3) 0.0022(2) 0.0068(2) 0.0008(2)

loop_
_geom_bond_atom_site_label_1
_geom_bond_atom_site_label_2
_geom_bond_distance
_geom_bond_site_symmetry_2
_geom_bond_publ_flag
C1 C10A 1.5282(10) . ?
C1 C2 1.5399(12) . ?
C1 H1A 0.984(13) . ?
C1 H1B 0.970(13) . ?
C2 C3 1.5269(14) . ?
C2 H2A 0.982(17) . ?
C2 H2B 0.981(17) . ?
C3 N4 1.4723(10) . ?
C3 H3A 0.992(13) . ?
C3 H3B 0.990(13) . ?
C5 N4 1.4641(10) . ?
C5 C5A 1.4993(11) . ?
C5 H5A 1.009(13) . ?
C5 H5B 0.986(12) . ?
C5A C6 1.3297(11) . ?
C5A C9A 1.5081(10) . ?
C6 C7 1.4912(13) . ?
C6 H6A 0.999(13) . ?
C7 C8 1.4887(14) . ?
C7 H7A 1.043(15) . ?
C7 H7B 1.001(15) . ?
C8 C9 1.3369(11) . ?
C8 O2 1.3718(11) . ?
C9 C9A 1.5060(11) . ?
C9 H9A 0.973(14) . ?
C9A C10 1.5622(10) . ?
C9A H9B 0.995(12) . ?
C10 O1 1.4325(9) . ?
C10 C11 1.5183(10) . ?
C10 C10A 1.5383(10) . ?
C10A N4 1.4799(9) . ?
C10A H10A 1.005(11) . ?
C11 H11A 0.968(13) . ?
C11 H11B 0.974(13) . ?
C11 H11C 0.949(15) . ?
C12 O2 1.4183(16) . ?
C12 H12A 0.992(16) . ?
C12 H12B 0.974(18) . ?
C12 H12C 0.962(19) . ?
O1 H1 0.852(15) . ?
